data_4130628
loop_
_publ_author_name
'Zall, Christopher M.'
'Linehan, John C.'
'Appel, Aaron M.'

_publ_section_title
;
 Triphosphine-Ligated Copper Hydrides for CO2 Hydrogenation: Structure,
 Reactivity, and Thermodynamic Studies.
;
_journal_issue 31
_journal_name_full 'Journal of the American Chemical Society'
_journal_page_first 9968
_journal_page_last 9977
_journal_paper_doi 10.1021/jacs.6b05349
_journal_volume 138
_journal_year 2016
_chemical_formula_moiety 'C82 H80 Cu2 P6, N2 C4 H6'
_chemical_formula_sum 'C86 H86 Cu2 N2 P6'
_chemical_formula_weight 1460.49
_chemical_name_common (LCuH)2
_space_group_crystal_system monoclinic
_space_group_IT_number 14
_space_group_name_Hall '-P 2yn'
_space_group_name_H-M_alt 'P 1 21/n 1'
_atom_sites_solution_hydrogens mixed
_atom_sites_solution_primary direct
_atom_sites_solution_secondary difmap
_audit_creation_method SHELXL-2014/7
_cell_angle_alpha 90
_cell_angle_beta 115.830(2)
_cell_angle_gamma 90
_cell_formula_units_Z 2
_cell_length_a 14.0768(8)
_cell_length_b 19.6513(11)
_cell_length_c 15.0068(8)
_cell_measurement_reflns_used 9992
_cell_measurement_temperature 100(2)
_cell_measurement_theta_max 27.52
_cell_measurement_theta_min 2.56
_cell_volume 3736.5(4)
_computing_cell_refinement 'Bruker SAINT'
_computing_data_collection 'Bruker APEX2'
_computing_data_reduction 'Bruker SAINT'
_computing_molecular_graphics 'Bruker SHELXTL'
_computing_publication_material 'Bruker SHELXTL'
_computing_structure_refinement 'SHELXL-2014 (Sheldrick 2014)'
_computing_structure_solution 'SHELXS-97 (Sheldrick 2008)'
_diffrn_ambient_temperature 100(2)
_diffrn_measured_fraction_theta_full 0.998
_diffrn_measured_fraction_theta_max 0.979
_diffrn_measurement_device_type 'Bruker Apex2 CCD'
_diffrn_measurement_method '\f and \w scans'
_diffrn_radiation_type MoK\a
_diffrn_radiation_wavelength 0.71073
_diffrn_reflns_av_R_equivalents 0.0466
_diffrn_reflns_av_unetI/netI 0.0649
_diffrn_reflns_Laue_measured_fraction_full 0.998
_diffrn_reflns_Laue_measured_fraction_max 0.979
_diffrn_reflns_limit_h_max 18
_diffrn_reflns_limit_h_min -18
_diffrn_reflns_limit_k_max 25
_diffrn_reflns_limit_k_min -18
_diffrn_reflns_limit_l_max 19
_diffrn_reflns_limit_l_min -19
_diffrn_reflns_number 32789
_diffrn_reflns_point_group_measured_fraction_full 0.998
_diffrn_reflns_point_group_measured_fraction_max 0.979
_diffrn_reflns_theta_full 25.242
_diffrn_reflns_theta_max 27.589
_diffrn_reflns_theta_min 1.829
_diffrn_source 'sealed tube'
_exptl_absorpt_coefficient_mu 0.744
_exptl_absorpt_correction_T_max 0.7456
_exptl_absorpt_correction_T_min 0.6665
_exptl_absorpt_correction_type multi-scan
_exptl_absorpt_process_details 'SADABS, R. Blessing, 1995'
_exptl_crystal_colour yellow
_exptl_crystal_density_diffrn 1.303
_exptl_crystal_description Plate
_exptl_crystal_F_000 1530
_exptl_crystal_size_max 0.250
_exptl_crystal_size_mid 0.150
_exptl_crystal_size_min 0.075
_refine_diff_density_max 1.214
_refine_diff_density_min -0.636
_refine_diff_density_rms 0.076
_refine_ls_extinction_method none
_refine_ls_goodness_of_fit_ref 1.021
_refine_ls_hydrogen_treatment mixed
_refine_ls_matrix_type full
_refine_ls_number_parameters 463
_refine_ls_number_reflns 8485
_refine_ls_number_restraints 4
_refine_ls_restrained_S_all 1.021
_refine_ls_R_factor_all 0.0889
_refine_ls_R_factor_gt 0.0541
_refine_ls_shift/su_max 0.001
_refine_ls_shift/su_mean 0.000
_refine_ls_structure_factor_coef Fsqd
_refine_ls_weighting_details 'w=1/[\s^2^(Fo^2^)+(0.0510P)^2^+4.4434P] where P=(Fo^2^+2Fc^2^)/3'
_refine_ls_weighting_scheme calc
_refine_ls_wR_factor_gt 0.1178
_refine_ls_wR_factor_ref 0.1295
_reflns_Friedel_coverage 0.000
_reflns_number_gt 5942
_reflns_number_total 8485
_reflns_threshold_expression 'I > 2\s(I)'
_cod_data_source_file ja6b05349_si_003.cif
_cod_data_source_block Zall022_0m_disordered
_cod_depositor_comments
;
The following automatic conversions were performed:

data item '_atom_sites_solution_secondary' value 'diffmap' was
changed to 'difmap'.

Automatic conversion script
Id: cif_fix_values 6909 2019-04-08 15:41:33Z antanas 
;
_cod_original_sg_symbol_H-M 'P 21/n'
_cod_database_code 4130628
_shelx_shelxl_version_number 2014/7
_shelx_space_group_comment
;
The symmetry employed for this shelxl refinement is uniquely defined
by the following loop, which should always be used as a source of
symmetry information in preference to the above space-group names.
They are only intended as comments.
;
_shelx_estimated_absorpt_t_min 0.836
_shelx_estimated_absorpt_t_max 0.946

loop_
_space_group_symop_operation_xyz
'x, y, z'
'-x+1/2, y+1/2, -z+1/2'
'-x, -y, -z'
'x-1/2, -y-1/2, z-1/2'

loop_
_atom_site_label
_atom_site_type_symbol
_atom_site_fract_x
_atom_site_fract_y
_atom_site_fract_z
_atom_site_U_iso_or_equiv
_atom_site_adp_type
_atom_site_occupancy
_atom_site_site_symmetry_order
_atom_site_calc_flag
_atom_site_refinement_flags_posn
_atom_site_refinement_flags_adp
_atom_site_refinement_flags_occupancy
_atom_site_disorder_assembly
_atom_site_disorder_group
Cu1 Cu 0.51577(3) 0.97878(2) 0.93376(2) 0.02612(12) Uani 1 1 d . . . . .
C1 C 0.7736(2) 0.94346(18) 0.9705(2) 0.0294(7) Uani 1 1 d . . . . .
C2 C 0.7735(3) 0.89814(19) 1.0408(2) 0.0355(8) Uani 1 1 d . . . . .
H2A H 0.7137 0.8941 1.0519 0.043 Uiso 1 1 calc R U . . .
C3 C 0.8620(3) 0.8584(2) 1.0953(3) 0.0437(9) Uani 1 1 d . . . . .
H3A H 0.8609 0.8278 1.1421 0.052 Uiso 1 1 calc R U . . .
C4 C 0.9512(3) 0.8646(2) 1.0798(3) 0.0472(10) Uani 1 1 d . . . . .
H4A H 1.0107 0.8384 1.1165 0.057 Uiso 1 1 calc R U . . .
C5 C 0.9520(3) 0.9096(2) 1.0095(3) 0.0506(10) Uani 1 1 d . . . . .
H5A H 1.0120 0.9136 0.9988 0.061 Uiso 1 1 calc R U . . .
C6 C 0.8637(3) 0.9490(2) 0.9548(3) 0.0436(9) Uani 1 1 d . . . . .
H6A H 0.8648 0.9791 0.9075 0.052 Uiso 1 1 calc R U . . .
C11 C 0.4051(2) 0.82268(19) 0.8428(2) 0.0330(8) Uani 1 1 d . . . . .
C12 C 0.4729(3) 0.8019(2) 0.9375(3) 0.0407(9) Uani 1 1 d . . . . .
H12A H 0.5202 0.8328 0.9814 0.049 Uiso 1 1 calc R U . . .
C13 C 0.4711(3) 0.7356(2) 0.9677(3) 0.0552(11) Uani 1 1 d . . . . .
H13A H 0.5172 0.7225 1.0315 0.066 Uiso 1 1 calc R U . . .
C14 C 0.4014(3) 0.6888(2) 0.9039(4) 0.0573(11) Uani 1 1 d . . . . .
H14A H 0.4010 0.6440 0.9240 0.069 Uiso 1 1 calc R U . . .
C15 C 0.3323(3) 0.7094(2) 0.8097(3) 0.0581(12) Uani 1 1 d . . . . .
H15A H 0.2836 0.6787 0.7667 0.070 Uiso 1 1 calc R U . . .
C16 C 0.3350(3) 0.7752(2) 0.7789(3) 0.0459(10) Uani 1 1 d . . . . .
H16A H 0.2893 0.7880 0.7148 0.055 Uiso 1 1 calc R U . . .
C17 C 0.2717(2) 0.93566(18) 0.7396(2) 0.0272(7) Uani 1 1 d . . . . .
C18 C 0.2285(2) 0.97716(18) 0.7866(2) 0.0303(7) Uani 1 1 d . . . . .
H18A H 0.2703 0.9919 0.8508 0.036 Uiso 1 1 calc R U . . .
C19 C 0.1230(3) 0.9973(2) 0.7391(2) 0.0405(9) Uani 1 1 d . . . . .
H19A H 0.0948 1.0249 0.7719 0.049 Uiso 1 1 calc R U . . .
C20 C 0.0603(3) 0.9762(2) 0.6432(2) 0.0422(9) Uani 1 1 d . . . . .
H20A H -0.0102 0.9891 0.6114 0.051 Uiso 1 1 calc R U . . .
C21 C 0.1036(3) 0.9356(2) 0.5954(2) 0.0401(9) Uani 1 1 d . . . . .
H21A H 0.0620 0.9215 0.5307 0.048 Uiso 1 1 calc R U . . .
C22 C 0.2082(2) 0.9154(2) 0.6423(2) 0.0354(8) Uani 1 1 d . . . . .
H22A H 0.2364 0.8883 0.6089 0.042 Uiso 1 1 calc R U . . .
C37 C 0.7052(2) 1.07888(18) 0.9069(2) 0.0273(7) Uani 1 1 d . . . . .
C38 C 0.7447(2) 1.10643(19) 0.8439(2) 0.0325(8) Uani 1 1 d . . . . .
H38A H 0.7506 1.0792 0.7959 0.039 Uiso 1 1 calc R U . . .
C39 C 0.7753(2) 1.1744(2) 0.8527(3) 0.0396(9) Uani 1 1 d . . . . .
H39A H 0.8002 1.1923 0.8095 0.047 Uiso 1 1 calc R U . . .
C40 C 0.7692(3) 1.2153(2) 0.9241(3) 0.0404(9) Uani 1 1 d . . . . .
H40A H 0.7894 1.2607 0.9292 0.048 Uiso 1 1 calc R U . . .
C41 C 0.7327(2) 1.18846(19) 0.9881(3) 0.0369(8) Uani 1 1 d . . . . .
H41A H 0.7303 1.2155 1.0379 0.044 Uiso 1 1 calc R U . . .
C42 C 0.6996(2) 1.12102(18) 0.9788(2) 0.0309(8) Uani 1 1 d . . . . .
H42A H 0.6732 1.1039 1.0214 0.037 Uiso 1 1 calc R U . . .
H1 H 0.542(3) 0.9505(19) 1.043(2) 0.045(10) Uiso 1 1 d . . . . .
P1 P 0.65132(9) 0.99411(7) 0.89670(9) 0.0193(3) Uani 0.8642(19) 1 d . . P A 1
P2 P 0.4103(3) 0.91392(16) 0.8069(2) 0.0198(4) Uani 0.8642(19) 1 d . . P A 1
P3 P 0.50501(7) 0.83372(5) 0.53430(6) 0.0264(3) Uani 0.8642(19) 1 d D . P A 1
C23 C 0.5650(3) 0.9061(2) 0.6185(2) 0.0240(8) Uani 0.8642(19) 1 d . . P A 1
H23A H 0.6380 0.9095 0.6292 0.029 Uiso 0.8642(19) 1 calc R U P A 1
H23D H 0.5296 0.9472 0.5843 0.029 Uiso 0.8642(19) 1 calc R U P A 1
C7 C 0.6218(2) 0.9725(2) 0.7678(2) 0.0227(8) Uani 0.8642(19) 1 d D . P A 1
H7A H 0.5802 1.0095 0.7264 0.027 Uiso 0.8642(19) 1 calc R U P A 1
H7B H 0.6883 0.9721 0.7630 0.027 Uiso 0.8642(19) 1 calc R U P A 1
C8 C 0.5639(3) 0.9056(3) 0.7214(4) 0.0235(10) Uani 0.8642(19) 1 d D . P A 1
C9 C 0.6185(3) 0.8439(2) 0.7821(3) 0.0285(8) Uani 0.8642(19) 1 d D . P A 1
H9A H 0.5799 0.8037 0.7505 0.043 Uiso 0.8642(19) 1 calc R U P A 1
H9B H 0.6889 0.8410 0.7873 0.043 Uiso 0.8642(19) 1 calc R U P A 1
H9C H 0.6217 0.8479 0.8471 0.043 Uiso 0.8642(19) 1 calc R U P A 1
C10 C 0.4449(3) 0.9079(2) 0.7018(2) 0.0213(8) Uani 0.8642(19) 1 d . . P A 1
H10A H 0.4114 0.8672 0.6648 0.026 Uiso 0.8642(19) 1 calc R U P A 1
H10B H 0.4127 0.9464 0.6588 0.026 Uiso 0.8642(19) 1 calc R U P A 1
P1' P 0.6699(7) 0.9766(5) 0.9128(7) 0.0193(3) Uani 0.1358(19) 1 d . . P A 2
P2' P 0.4257(18) 0.8951(11) 0.8225(17) 0.029(4) Uani 0.1358(19) 1 d . . P A 2
P3' P 0.4931(4) 0.9212(3) 0.5225(4) 0.0137(13) Uani 0.1358(19) 1 d D . P A 2
C23' C 0.5717(19) 0.8682(15) 0.6316(17) 0.0240(8) Uani 0.1358(19) 1 d . . P A 2
H23B H 0.5464 0.8216 0.6244 0.029 Uiso 0.1358(19) 1 calc R U P A 2
H23C H 0.6465 0.8687 0.6481 0.029 Uiso 0.1358(19) 1 calc R U P A 2
C7' C 0.6544(14) 0.9326(13) 0.7962(14) 0.0227(8) Uani 0.1358(19) 1 d D . P A 2
H7'A H 0.6880 0.9606 0.7649 0.027 Uiso 0.1358(19) 1 calc R U P A 2
H7'B H 0.6933 0.8901 0.8149 0.027 Uiso 0.1358(19) 1 calc R U P A 2
C8' C 0.5411(19) 0.9162(16) 0.718(3) 0.0235(10) Uani 0.1358(19) 1 d D . P A 2
C9' C 0.4870(16) 0.9862(12) 0.6893(16) 0.0285(8) Uani 0.1358(19) 1 d D . P A 2
H9'A H 0.5334 1.0178 0.6791 0.043 Uiso 0.1358(19) 1 calc R U P A 2
H9'B H 0.4229 0.9821 0.6294 0.043 Uiso 0.1358(19) 1 calc R U P A 2
H9'C H 0.4711 1.0023 0.7416 0.043 Uiso 0.1358(19) 1 calc R U P A 2
C10' C 0.4753(17) 0.8761(14) 0.7302(16) 0.0213(8) Uani 0.1358(19) 1 d . . P A 2
H10C H 0.5081 0.8316 0.7461 0.026 Uiso 0.1358(19) 1 calc R U P A 2
H10D H 0.4143 0.8720 0.6666 0.026 Uiso 0.1358(19) 1 calc R U P A 2
C30 C 0.5468(2) 0.85674(16) 0.43502(15) 0.0330(10) Uani 0.8642(19) 1 d G . P A 1
C31 C 0.6351(2) 0.89633(17) 0.45294(18) 0.0426(12) Uani 0.8642(19) 1 d G . P A 1
H31A H 0.6758 0.9133 0.5161 0.051 Uiso 0.8642(19) 1 calc R U P A 1
C32 C 0.6626(3) 0.91054(16) 0.3765(2) 0.0509(14) Uani 0.8642(19) 1 d G . P A 1
H32A H 0.7217 0.9370 0.3884 0.061 Uiso 0.8642(19) 1 calc R U P A 1
C33 C 0.6018(3) 0.88517(17) 0.2820(2) 0.0533(15) Uani 0.8642(19) 1 d G . P A 1
H33A H 0.6201 0.8947 0.2309 0.064 Uiso 0.8642(19) 1 calc R U P A 1
C34 C 0.5134(3) 0.84558(19) 0.26412(15) 0.0519(15) Uani 0.8642(19) 1 d G . P A 1
H34A H 0.4727 0.8286 0.2010 0.062 Uiso 0.8642(19) 1 calc R U P A 1
C35 C 0.4860(2) 0.83136(17) 0.34061(18) 0.0448(13) Uani 0.8642(19) 1 d G . P A 1
H35A H 0.4269 0.8049 0.3286 0.054 Uiso 0.8642(19) 1 calc R U P A 1
C30' C 0.5481(19) 0.8908(12) 0.4361(14) 0.0330(10) Uani 0.1358(19) 1 d G . P A 2
C31' C 0.641(2) 0.9147(12) 0.4363(18) 0.0426(12) Uani 0.1358(19) 1 d G . P A 2
H31B H 0.6854 0.9431 0.4869 0.051 Uiso 0.1358(19) 1 calc R U P A 2
C32' C 0.668(2) 0.8960(14) 0.361(2) 0.0509(14) Uani 0.1358(19) 1 d G . P A 2
H32B H 0.7302 0.9119 0.3609 0.061 Uiso 0.1358(19) 1 calc R U P A 2
C33' C 0.602(2) 0.8535(13) 0.2852(17) 0.0533(15) Uani 0.1358(19) 1 d G . P A 2
H33B H 0.6196 0.8410 0.2347 0.064 Uiso 0.1358(19) 1 calc R U P A 2
C34' C 0.509(2) 0.8297(13) 0.2851(15) 0.0519(15) Uani 0.1358(19) 1 d G . P A 2
H34B H 0.4643 0.8012 0.2345 0.062 Uiso 0.1358(19) 1 calc R U P A 2
C35' C 0.4818(17) 0.8483(13) 0.3605(17) 0.0448(13) Uani 0.1358(19) 1 d G . P A 2
H35B H 0.4196 0.8324 0.3604 0.054 Uiso 0.1358(19) 1 calc R U P A 2
C24 C 0.36256(14) 0.85583(17) 0.4689(2) 0.0273(11) Uani 0.8642(19) 1 d DG . P A 1
C25 C 0.2906(3) 0.80386(10) 0.4553(3) 0.0374(10) Uani 0.8642(19) 1 d G . P A 1
H25A H 0.3144 0.7603 0.4788 0.045 Uiso 0.8642(19) 1 calc R U P A 1
C26 C 0.1829(2) 0.81691(17) 0.4067(3) 0.0464(13) Uani 0.8642(19) 1 d G . P A 1
H26A H 0.1347 0.7821 0.3976 0.056 Uiso 0.8642(19) 1 calc R U P A 1
C27 C 0.14720(13) 0.8819(2) 0.3716(2) 0.0394(12) Uani 0.8642(19) 1 d G . P A 1
H27A H 0.0752 0.8907 0.3390 0.047 Uiso 0.8642(19) 1 calc R U P A 1
C28 C 0.2192(3) 0.93392(13) 0.3852(2) 0.0350(10) Uani 0.8642(19) 1 d G . P A 1
H28A H 0.1953 0.9774 0.3617 0.042 Uiso 0.8642(19) 1 calc R U P A 1
C29 C 0.3269(2) 0.92086(13) 0.4339(2) 0.0292(10) Uani 0.8642(19) 1 d G . P A 1
H29A H 0.3751 0.9556 0.4429 0.035 Uiso 0.8642(19) 1 calc R U P A 1
C29' C 0.3628(11) 0.8791(15) 0.4671(18) 0.0273(11) Uani 0.1358(19) 1 d DG . P A 2
C28' C 0.3396(16) 0.8114(13) 0.4756(15) 0.0374(10) Uani 0.1358(19) 1 d G . P A 2
H28B H 0.3936 0.7810 0.5111 0.045 Uiso 0.1358(19) 1 calc R U P A 2
C27' C 0.236(2) 0.7889(9) 0.4310(16) 0.0464(13) Uani 0.1358(19) 1 d G . P A 2
H27B H 0.2200 0.7436 0.4367 0.056 Uiso 0.1358(19) 1 calc R U P A 2
C26' C 0.1547(11) 0.8342(16) 0.3779(16) 0.0394(12) Uani 0.1358(19) 1 d G . P A 2
H26B H 0.0852 0.8192 0.3481 0.047 Uiso 0.1358(19) 1 calc R U P A 2
C25' C 0.1780(17) 0.9020(13) 0.3694(16) 0.0350(10) Uani 0.1358(19) 1 d G . P A 2
H25B H 0.1239 0.9323 0.3339 0.042 Uiso 0.1358(19) 1 calc R U P A 2
C24' C 0.282(2) 0.9244(9) 0.4140(19) 0.0292(10) Uani 0.1358(19) 1 d G . P A 2
H24A H 0.2975 0.9698 0.4083 0.035 Uiso 0.1358(19) 1 calc R U P A 2
N1 N 0.8508(3) 0.8979(3) 0.7071(3) 0.0786(14) Uani 1 1 d . . . . .
C70 C 0.9298(3) 0.8747(3) 0.7489(4) 0.0686(14) Uani 1 1 d . . . . .
C80 C 1.0343(4) 0.8450(3) 0.8041(6) 0.121(3) Uani 1 1 d . . . . .
H80A H 1.0415 0.8296 0.8675 0.146 Uiso 1 1 calc R U . . .
H80B H 1.0872 0.8786 0.8134 0.146 Uiso 1 1 calc R U . . .
H80C H 1.0429 0.8072 0.7679 0.146 Uiso 1 1 calc R U . . .

loop_
_atom_site_aniso_label
_atom_site_aniso_U_11
_atom_site_aniso_U_22
_atom_site_aniso_U_33
_atom_site_aniso_U_23
_atom_site_aniso_U_13
_atom_site_aniso_U_12
Cu1 0.02211(18) 0.0396(3) 0.01941(17) -0.00590(16) 0.01157(14) -0.00984(17)
C1 0.0264(15) 0.0276(19) 0.0322(16) -0.0075(14) 0.0109(13) -0.0076(14)
C2 0.0346(17) 0.037(2) 0.0334(17) -0.0054(15) 0.0133(14) -0.0050(16)
C3 0.051(2) 0.035(2) 0.0370(18) 0.0020(16) 0.0117(16) -0.0019(18)
C4 0.0350(19) 0.034(2) 0.061(2) -0.0008(19) 0.0095(17) 0.0033(17)
C5 0.0318(19) 0.046(3) 0.074(3) 0.001(2) 0.0222(19) -0.0026(18)
C6 0.0302(18) 0.043(2) 0.057(2) 0.0076(19) 0.0184(16) 0.0002(17)
C11 0.0269(15) 0.037(2) 0.0411(18) -0.0091(15) 0.0206(14) -0.0045(15)
C12 0.0311(17) 0.037(2) 0.055(2) 0.0032(18) 0.0195(16) 0.0007(16)
C13 0.039(2) 0.059(3) 0.070(3) 0.012(2) 0.0254(19) 0.009(2)
C14 0.053(2) 0.034(3) 0.091(3) 0.004(2) 0.038(2) -0.001(2)
C15 0.055(2) 0.050(3) 0.075(3) -0.019(2) 0.034(2) -0.014(2)
C16 0.049(2) 0.043(3) 0.050(2) -0.0139(18) 0.0254(18) -0.0138(19)
C17 0.0253(15) 0.036(2) 0.0224(14) -0.0010(13) 0.0119(12) -0.0112(14)
C18 0.0313(16) 0.036(2) 0.0223(14) -0.0046(14) 0.0109(12) -0.0094(15)
C19 0.0358(18) 0.047(3) 0.0372(18) -0.0065(16) 0.0145(15) 0.0033(17)
C20 0.0298(17) 0.052(3) 0.0370(18) -0.0001(18) 0.0074(14) 0.0003(17)
C21 0.0290(17) 0.056(3) 0.0274(16) -0.0064(16) 0.0050(13) -0.0106(17)
C22 0.0301(16) 0.050(2) 0.0293(16) -0.0117(15) 0.0156(13) -0.0131(16)
C37 0.0152(13) 0.038(2) 0.0276(15) 0.0030(14) 0.0080(11) -0.0034(13)
C38 0.0225(15) 0.047(2) 0.0302(16) 0.0024(15) 0.0133(13) 0.0007(15)
C39 0.0226(15) 0.050(3) 0.049(2) 0.0205(18) 0.0187(15) -0.0023(16)
C40 0.0278(17) 0.036(2) 0.055(2) 0.0032(18) 0.0167(16) -0.0074(15)
C41 0.0279(16) 0.039(2) 0.0425(18) -0.0052(16) 0.0141(14) -0.0064(15)
C42 0.0226(15) 0.042(2) 0.0282(15) 0.0018(15) 0.0108(12) -0.0044(14)
P1 0.0147(6) 0.0249(8) 0.0168(5) 0.0035(4) 0.0055(4) 0.0007(4)
P2 0.0168(9) 0.0256(13) 0.0180(11) -0.0018(7) 0.0086(8) -0.0037(8)
P3 0.0295(5) 0.0261(6) 0.0236(4) 0.0004(4) 0.0116(4) 0.0058(4)
C23 0.0207(15) 0.031(2) 0.0240(16) -0.0029(17) 0.0131(13) -0.0006(18)
C7 0.0161(15) 0.034(2) 0.0200(15) 0.0042(15) 0.0094(13) 0.0002(15)
C8 0.0125(19) 0.039(3) 0.0217(15) -0.0075(17) 0.0100(18) 0.0021(16)
C9 0.0235(16) 0.031(2) 0.0312(17) -0.0099(16) 0.0116(14) -0.0025(16)
C10 0.0176(16) 0.027(2) 0.0183(16) 0.0000(14) 0.0074(13) 0.0007(15)
P1' 0.0147(6) 0.0249(8) 0.0168(5) 0.0035(4) 0.0055(4) 0.0007(4)
P2' 0.023(6) 0.050(13) 0.017(6) 0.001(6) 0.010(5) 0.000(6)
P3' 0.015(2) 0.008(3) 0.022(2) 0.002(2) 0.0116(19) 0.0056(19)
C23' 0.0207(15) 0.031(2) 0.0240(16) -0.0029(17) 0.0131(13) -0.0006(18)
C7' 0.0161(15) 0.034(2) 0.0200(15) 0.0042(15) 0.0094(13) 0.0002(15)
C8' 0.0125(19) 0.039(3) 0.0217(15) -0.0075(17) 0.0100(18) 0.0021(16)
C9' 0.0235(16) 0.031(2) 0.0312(17) -0.0099(16) 0.0116(14) -0.0025(16)
C10' 0.0176(16) 0.027(2) 0.0183(16) 0.0000(14) 0.0074(13) 0.0007(15)
C30 0.0352(19) 0.040(3) 0.0269(16) 0.0015(19) 0.0163(15) 0.021(2)
C31 0.049(2) 0.055(4) 0.038(2) 0.010(2) 0.0330(19) 0.011(2)
C32 0.066(3) 0.055(4) 0.053(3) 0.008(2) 0.046(2) 0.021(2)
C33 0.072(3) 0.060(4) 0.044(2) 0.026(3) 0.041(2) 0.048(3)
C34 0.046(2) 0.093(4) 0.021(2) 0.017(2) 0.0185(18) 0.041(3)
C35 0.0317(18) 0.084(4) 0.019(2) -0.006(2) 0.0121(15) 0.019(2)
C30' 0.0352(19) 0.040(3) 0.0269(16) 0.0015(19) 0.0163(15) 0.021(2)
C31' 0.049(2) 0.055(4) 0.038(2) 0.010(2) 0.0330(19) 0.011(2)
C32' 0.066(3) 0.055(4) 0.053(3) 0.008(2) 0.046(2) 0.021(2)
C33' 0.072(3) 0.060(4) 0.044(2) 0.026(3) 0.041(2) 0.048(3)
C34' 0.046(2) 0.093(4) 0.021(2) 0.017(2) 0.0185(18) 0.041(3)
C35' 0.0317(18) 0.084(4) 0.019(2) -0.006(2) 0.0121(15) 0.019(2)
C24 0.0261(15) 0.038(3) 0.0190(14) -0.0050(18) 0.0111(12) 0.0014(17)
C25 0.045(3) 0.028(2) 0.043(2) -0.0035(18) 0.022(2) 0.000(2)
C26 0.037(2) 0.050(3) 0.061(3) -0.026(2) 0.029(2) -0.020(2)
C27 0.0237(18) 0.058(4) 0.0335(19) -0.016(2) 0.0100(16) 0.003(2)
C28 0.039(2) 0.043(3) 0.0287(18) 0.0031(19) 0.0195(18) 0.007(2)
C29 0.030(2) 0.034(2) 0.0268(19) 0.0009(17) 0.0153(18) -0.003(2)
C29' 0.0261(15) 0.038(3) 0.0190(14) -0.0050(18) 0.0111(12) 0.0014(17)
C28' 0.045(3) 0.028(2) 0.043(2) -0.0035(18) 0.022(2) 0.000(2)
C27' 0.037(2) 0.050(3) 0.061(3) -0.026(2) 0.029(2) -0.020(2)
C26' 0.0237(18) 0.058(4) 0.0335(19) -0.016(2) 0.0100(16) 0.003(2)
C25' 0.039(2) 0.043(3) 0.0287(18) 0.0031(19) 0.0195(18) 0.007(2)
C24' 0.030(2) 0.034(2) 0.0268(19) 0.0009(17) 0.0153(18) -0.003(2)
N1 0.037(2) 0.121(4) 0.075(3) 0.025(3) 0.0222(19) 0.010(2)
C70 0.038(2) 0.078(4) 0.081(3) 0.019(3) 0.019(2) -0.007(2)
C80 0.055(3) 0.096(5) 0.187(7) 0.062(5) 0.029(4) 0.019(3)

loop_
_atom_type_symbol
_atom_type_description
_atom_type_scat_dispersion_real
_atom_type_scat_dispersion_imag
_atom_type_scat_source
C C 0.0033 0.0016 'International Tables Vol C Tables 4.2.6.8 and 6.1.1.4'
H H 0.0000 0.0000 'International Tables Vol C Tables 4.2.6.8 and 6.1.1.4'
P P 0.1023 0.0942 'International Tables Vol C Tables 4.2.6.8 and 6.1.1.4'
Cu Cu 0.3201 1.2651 'International Tables Vol C Tables 4.2.6.8 and 6.1.1.4'
N N 0.0061 0.0033 'International Tables Vol C Tables 4.2.6.8 and 6.1.1.4'

loop_
_geom_angle_atom_site_label_1
_geom_angle_atom_site_label_2
_geom_angle_atom_site_label_3
_geom_angle
_geom_angle_site_symmetry_1
_geom_angle_site_symmetry_3
P1 Cu1 P2 100.85(11) . .
P2' Cu1 P1' 98.1(7) . .
P1 Cu1 Cu1 130.97(4) . 3_677
P2 Cu1 Cu1 128.15(10) . 3_677
P2' Cu1 Cu1 128.1(7) . 3_677
P1' Cu1 Cu1 130.3(3) . 3_677
P1 Cu1 H1 117.4(12) . .
P2 Cu1 H1 116.1(13) . .
P2' Cu1 H1 107.5(14) . .
P1' Cu1 H1 108.7(12) . .
Cu1 Cu1 H1 46.5(13) 3_677 .
C2 C1 C6 119.0(3) . .
C2 C1 P1' 113.6(5) . .
C6 C1 P1' 127.2(5) . .
C2 C1 P1 119.1(2) . .
C6 C1 P1 121.9(3) . .
C1 C2 C3 120.7(3) . .
C1 C2 H2A 119.7 . .
C3 C2 H2A 119.7 . .
C4 C3 C2 120.0(4) . .
C4 C3 H3A 120.0 . .
C2 C3 H3A 120.0 . .
C3 C4 C5 119.7(4) . .
C3 C4 H4A 120.1 . .
C5 C4 H4A 120.1 . .
C4 C5 C6 120.4(4) . .
C4 C5 H5A 119.8 . .
C6 C5 H5A 119.8 . .
C5 C6 C1 120.2(4) . .
C5 C6 H6A 119.9 . .
C1 C6 H6A 119.9 . .
C12 C11 C16 118.2(4) . .
C12 C11 P2' 112.3(9) . .
C16 C11 P2' 129.3(9) . .
C12 C11 P2 118.7(3) . .
C16 C11 P2 123.1(3) . .
C13 C12 C11 120.8(4) . .
C13 C12 H12A 119.6 . .
C11 C12 H12A 119.6 . .
C14 C13 C12 120.7(4) . .
C14 C13 H13A 119.7 . .
C12 C13 H13A 119.7 . .
C13 C14 C15 118.9(4) . .
C13 C14 H14A 120.5 . .
C15 C14 H14A 120.5 . .
C16 C15 C14 120.5(4) . .
C16 C15 H15A 119.7 . .
C14 C15 H15A 119.7 . .
C15 C16 C11 120.9(4) . .
C15 C16 H16A 119.6 . .
C11 C16 H16A 119.6 . .
C18 C17 C22 118.6(3) . .
C18 C17 P2 117.5(2) . .
C22 C17 P2 123.9(3) . .
C18 C17 P2' 119.1(8) . .
C22 C17 P2' 121.9(8) . .
C17 C18 C19 121.0(3) . .
C17 C18 H18A 119.5 . .
C19 C18 H18A 119.5 . .
C20 C19 C18 120.0(3) . .
C20 C19 H19A 120.0 . .
C18 C19 H19A 120.0 . .
C21 C20 C19 119.2(3) . .
C21 C20 H20A 120.4 . .
C19 C20 H20A 120.4 . .
C20 C21 C22 120.9(3) . .
C20 C21 H21A 119.6 . .
C22 C21 H21A 119.6 . .
C21 C22 C17 120.3(3) . .
C21 C22 H22A 119.8 . .
C17 C22 H22A 119.8 . .
C42 C37 C38 117.9(3) . .
C42 C37 P1 116.8(2) . .
C38 C37 P1 125.1(3) . .
C42 C37 P1' 116.5(4) . .
C38 C37 P1' 125.1(4) . .
C39 C38 C37 120.3(3) . .
C39 C38 H38A 119.8 . .
C37 C38 H38A 119.8 . .
C40 C39 C38 121.0(3) . .
C40 C39 H39A 119.5 . .
C38 C39 H39A 119.5 . .
C39 C40 C41 119.3(4) . .
C39 C40 H40A 120.4 . .
C41 C40 H40A 120.4 . .
C40 C41 C42 120.4(3) . .
C40 C41 H41A 119.8 . .
C42 C41 H41A 119.8 . .
C37 C42 C41 121.0(3) . .
C37 C42 H42A 119.5 . .
C41 C42 H42A 119.5 . .
C37 P1 C7 101.31(16) . .
C37 P1 C1 101.26(15) . .
C7 P1 C1 103.09(16) . .
C37 P1 Cu1 118.46(12) . .
C7 P1 Cu1 113.86(12) . .
C1 P1 Cu1 116.51(12) . .
C17 P2 C10 99.2(2) . .
C17 P2 C11 102.6(2) . .
C10 P2 C11 103.9(2) . .
C17 P2 Cu1 119.6(2) . .
C10 P2 Cu1 116.1(2) . .
C11 P2 Cu1 113.20(16) . .
C23 P3 C24 104.36(16) . .
C23 P3 C30 98.57(15) . .
C24 P3 C30 99.41(14) . .
C8 C23 P3 118.5(3) . .
C8 C23 H23A 107.7 . .
P3 C23 H23A 107.7 . .
C8 C23 H23D 107.7 . .
P3 C23 H23D 107.7 . .
H23A C23 H23D 107.1 . .
C8 C7 P1 120.2(3) . .
C8 C7 H7A 107.3 . .
P1 C7 H7A 107.3 . .
C8 C7 H7B 107.3 . .
P1 C7 H7B 107.3 . .
H7A C7 H7B 106.9 . .
C9 C8 C7 112.4(3) . .
C9 C8 C23 112.4(3) . .
C7 C8 C23 102.3(4) . .
C9 C8 C10 110.9(4) . .
C7 C8 C10 111.8(3) . .
C23 C8 C10 106.6(3) . .
C8 C9 H9A 109.5 . .
C8 C9 H9B 109.5 . .
H9A C9 H9B 109.5 . .
C8 C9 H9C 109.5 . .
H9A C9 H9C 109.5 . .
H9B C9 H9C 109.5 . .
C8 C10 P2 120.0(3) . .
C8 C10 H10A 107.3 . .
P2 C10 H10A 107.3 . .
C8 C10 H10B 107.3 . .
P2 C10 H10B 107.3 . .
H10A C10 H10B 106.9 . .
C1 P1' C7' 91.5(8) . .
C1 P1' C37 104.8(6) . .
C7' P1' C37 109.8(9) . .
C1 P1' Cu1 131.9(6) . .
C7' P1' Cu1 113.5(7) . .
C37 P1' Cu1 104.1(4) . .
C11 P2' C10' 97.5(16) . .
C11 P2' C17 103.6(13) . .
C10' P2' C17 105.1(12) . .
C11 P2' Cu1 128.5(12) . .
C10' P2' Cu1 115.0(14) . .
C17 P2' Cu1 104.8(9) . .
C29' P3' C23' 103.9(13) . .
C29' P3' C30' 100.1(11) . .
C23' P3' C30' 99.5(11) . .
C8' C23' P3' 95.8(17) . .
C8' C23' H23B 112.6 . .
P3' C23' H23B 112.6 . .
C8' C23' H23C 112.6 . .
P3' C23' H23C 112.6 . .
H23B C23' H23C 110.1 . .
C8' C7' P1' 118(2) . .
C8' C7' H7'A 107.8 . .
P1' C7' H7'A 107.8 . .
C8' C7' H7'B 107.8 . .
P1' C7' H7'B 107.8 . .
H7'A C7' H7'B 107.2 . .
C10' C8' C9' 107(2) . .
C10' C8' C7' 126(4) . .
C9' C8' C7' 104.2(19) . .
C10' C8' C23' 101(2) . .
C9' C8' C23' 121(3) . .
C7' C8' C23' 100(2) . .
C8' C9' H9'A 109.5 . .
C8' C9' H9'B 109.5 . .
H9'A C9' H9'B 109.5 . .
C8' C9' H9'C 109.5 . .
H9'A C9' H9'C 109.5 . .
H9'B C9' H9'C 109.5 . .
C8' C10' P2' 121(3) . .
C8' C10' H10C 107.0 . .
P2' C10' H10C 107.0 . .
C8' C10' H10D 107.0 . .
P2' C10' H10D 107.0 . .
H10C C10' H10D 106.8 . .
C31 C30 C35 120.0 . .
C31 C30 P3 122.94(15) . .
C35 C30 P3 117.05(15) . .
C32 C31 C30 120.0 . .
C32 C31 H31A 120.0 . .
C30 C31 H31A 120.0 . .
C31 C32 C33 120.0 . .
C31 C32 H32A 120.0 . .
C33 C32 H32A 120.0 . .
C34 C33 C32 120.0 . .
C34 C33 H33A 120.0 . .
C32 C33 H33A 120.0 . .
C33 C34 C35 120.0 . .
C33 C34 H34A 120.0 . .
C35 C34 H34A 120.0 . .
C34 C35 C30 120.0 . .
C34 C35 H35A 120.0 . .
C30 C35 H35A 120.0 . .
C31' C30' C35' 120.0 . .
C31' C30' P3' 124.4(14) . .
C35' C30' P3' 115.1(14) . .
C32' C31' C30' 120.0 . .
C32' C31' H31B 120.0 . .
C30' C31' H31B 120.0 . .
C31' C32' C33' 120.0 . .
C31' C32' H32B 120.0 . .
C33' C32' H32B 120.0 . .
C34' C33' C32' 120.0 . .
C34' C33' H33B 120.0 . .
C32' C33' H33B 120.0 . .
C35' C34' C33' 120.0 . .
C35' C34' H34B 120.0 . .
C33' C34' H34B 120.0 . .
C34' C35' C30' 120.0 . .
C34' C35' H35B 120.0 . .
C30' C35' H35B 120.0 . .
C25 C24 C29 120.0 . .
C25 C24 P3 117.1(2) . .
C29 C24 P3 122.9(2) . .
C26 C25 C24 120.0 . .
C26 C25 H25A 120.0 . .
C24 C25 H25A 120.0 . .
C25 C26 C27 120.0 . .
C25 C26 H26A 120.0 . .
C27 C26 H26A 120.0 . .
C28 C27 C26 120.0 . .
C28 C27 H27A 120.0 . .
C26 C27 H27A 120.0 . .
C29 C28 C27 120.0 . .
C29 C28 H28A 120.0 . .
C27 C28 H28A 120.0 . .
C28 C29 C24 120.0 . .
C28 C29 H29A 120.0 . .
C24 C29 H29A 120.0 . .
C28' C29' C24' 120.0 . .
C28' C29' P3' 128(2) . .
C24' C29' P3' 112(2) . .
C29' C28' C27' 120.0 . .
C29' C28' H28B 120.0 . .
C27' C28' H28B 120.0 . .
C28' C27' C26' 120.0 . .
C28' C27' H27B 120.0 . .
C26' C27' H27B 120.0 . .
C25' C26' C27' 120.0 . .
C25' C26' H26B 120.0 . .
C27' C26' H26B 120.0 . .
C26' C25' C24' 120.0 . .
C26' C25' H25B 120.0 . .
C24' C25' H25B 120.0 . .
C25' C24' C29' 120.0 . .
C25' C24' H24A 120.0 . .
C29' C24' H24A 120.0 . .
N1 C70 C80 179.3(6) . .
C70 C80 H80A 109.5 . .
C70 C80 H80B 109.5 . .
H80A C80 H80B 109.5 . .
C70 C80 H80C 109.5 . .
H80A C80 H80C 109.5 . .
H80B C80 H80C 109.5 . .

loop_
_geom_bond_atom_site_label_1
_geom_bond_atom_site_label_2
_geom_bond_distance
_geom_bond_site_symmetry_2
Cu1 P1 2.2285(14) .
Cu1 P2 2.234(4) .
Cu1 P2' 2.29(3) .
Cu1 P1' 2.324(11) .
Cu1 Cu1 2.3694(7) 3_677
Cu1 H1 1.61(3) .
C1 C2 1.382(5) .
C1 C6 1.391(5) .
C1 P1' 1.486(9) .
C1 P1 1.876(3) .
C2 C3 1.394(5) .
C2 H2A 0.9300 .
C3 C4 1.379(6) .
C3 H3A 0.9300 .
C4 C5 1.380(6) .
C4 H4A 0.9300 .
C5 C6 1.388(5) .
C5 H5A 0.9300 .
C6 H6A 0.9300 .
C11 C12 1.384(5) .
C11 C16 1.393(5) .
C11 P2' 1.51(2) .
C11 P2 1.882(5) .
C12 C13 1.382(6) .
C12 H12A 0.9300 .
C13 C14 1.382(6) .
C13 H13A 0.9300 .
C14 C15 1.383(6) .
C14 H14A 0.9300 .
C15 C16 1.378(6) .
C15 H15A 0.9300 .
C16 H16A 0.9300 .
C17 C18 1.380(5) .
C17 C22 1.397(4) .
C17 P2 1.814(4) .
C17 P2' 2.129(19) .
C18 C19 1.396(5) .
C18 H18A 0.9300 .
C19 C20 1.384(5) .
C19 H19A 0.9300 .
C20 C21 1.381(5) .
C20 H20A 0.9300 .
C21 C22 1.384(5) .
C21 H21A 0.9300 .
C22 H22A 0.9300 .
C37 C42 1.390(5) .
C37 C38 1.398(4) .
C37 P1 1.809(4) .
C37 P1' 2.081(11) .
C38 C39 1.391(5) .
C38 H38A 0.9300 .
C39 C40 1.373(5) .
C39 H39A 0.9300 .
C40 C41 1.376(5) .
C40 H40A 0.9300 .
C41 C42 1.392(5) .
C41 H41A 0.9300 .
C42 H42A 0.9300 .
P1 C7 1.842(3) .
P2 C10 1.847(5) .
P3 C23 1.844(4) .
P3 C24 1.8595(19) .
P3 C30 1.880(2) .
C23 C8 1.552(7) .
C23 H23A 0.9700 .
C23 H23D 0.9700 .
C7 C8 1.542(6) .
C7 H7A 0.9700 .
C7 H7B 0.9700 .
C8 C9 1.510(7) .
C8 C10 1.569(5) .
C9 H9A 0.9600 .
C9 H9B 0.9600 .
C9 H9C 0.9600 .
C10 H10A 0.9700 .
C10 H10B 0.9700 .
P1' C7' 1.88(2) .
P2' C10' 1.84(3) .
P3' C29' 1.847(12) .
P3' C23' 1.85(3) .
P3' C30' 1.873(17) .
C23' C8' 1.80(5) .
C23' H23B 0.9700 .
C23' H23C 0.9700 .
C7' C8' 1.549(18) .
C7' H7'A 0.9700 .
C7' H7'B 0.9700 .
C8' C10' 1.29(5) .
C8' C9' 1.54(2) .
C9' H9'A 0.9600 .
C9' H9'B 0.9600 .
C9' H9'C 0.9600 .
C10' H10C 0.9700 .
C10' H10D 0.9700 .
C30 C31 1.3900 .
C30 C35 1.3900 .
C31 C32 1.3900 .
C31 H31A 0.9300 .
C32 C33 1.3900 .
C32 H32A 0.9300 .
C33 C34 1.3900 .
C33 H33A 0.9300 .
C34 C35 1.3900 .
C34 H34A 0.9300 .
C35 H35A 0.9300 .
C30' C31' 1.3900 .
C30' C35' 1.3900 .
C31' C32' 1.3900 .
C31' H31B 0.9300 .
C32' C33' 1.3900 .
C32' H32B 0.9300 .
C33' C34' 1.3900 .
C33' H33B 0.9300 .
C34' C35' 1.3900 .
C34' H34B 0.9300 .
C35' H35B 0.9300 .
C24 C25 1.3900 .
C24 C29 1.3900 .
C25 C26 1.3900 .
C25 H25A 0.9300 .
C26 C27 1.3900 .
C26 H26A 0.9300 .
C27 C28 1.3900 .
C27 H27A 0.9300 .
C28 C29 1.3900 .
C28 H28A 0.9300 .
C29 H29A 0.9300 .
C29' C28' 1.3900 .
C29' C24' 1.3900 .
C28' C27' 1.3900 .
C28' H28B 0.9300 .
C27' C26' 1.3900 .
C27' H27B 0.9300 .
C26' C25' 1.3900 .
C26' H26B 0.9300 .
C25' C24' 1.3900 .
C25' H25B 0.9300 .
C24' H24A 0.9300 .
N1 C70 1.110(5) .
C70 C80 1.459(7) .
C80 H80A 0.9600 .
C80 H80B 0.9600 .
C80 H80C 0.9600 .

loop_
_geom_torsion_atom_site_label_1
_geom_torsion_atom_site_label_2
_geom_torsion_atom_site_label_3
_geom_torsion_atom_site_label_4
_geom_torsion
C6 C1 C2 C3 -0.1(5)
P1' C1 C2 C3 174.4(6)
P1 C1 C2 C3 178.4(3)
C1 C2 C3 C4 0.5(5)
C2 C3 C4 C5 -0.6(6)
C3 C4 C5 C6 0.3(6)
C4 C5 C6 C1 0.2(6)
C2 C1 C6 C5 -0.3(5)
P1' C1 C6 C5 -173.9(6)
P1 C1 C6 C5 -178.7(3)
C16 C11 C12 C13 0.2(5)
P2' C11 C12 C13 -175.6(11)
P2 C11 C12 C13 179.1(3)
C11 C12 C13 C14 -0.1(6)
C12 C13 C14 C15 -1.0(6)
C13 C14 C15 C16 1.9(6)
C14 C15 C16 C11 -1.8(6)
C12 C11 C16 C15 0.7(5)
P2' C11 C16 C15 175.7(13)
P2 C11 C16 C15 -178.2(3)
C22 C17 C18 C19 1.6(5)
P2 C17 C18 C19 178.8(3)
P2' C17 C18 C19 -171.2(8)
C17 C18 C19 C20 -0.6(6)
C18 C19 C20 C21 -0.4(6)
C19 C20 C21 C22 0.5(6)
C20 C21 C22 C17 0.4(6)
C18 C17 C22 C21 -1.5(5)
P2 C17 C22 C21 -178.5(3)
P2' C17 C22 C21 171.0(8)
C42 C37 C38 C39 -1.2(4)
P1 C37 C38 C39 173.9(2)
P1' C37 C38 C39 -173.8(4)
C37 C38 C39 C40 1.2(5)
C38 C39 C40 C41 0.3(5)
C39 C40 C41 C42 -1.8(5)
C38 C37 C42 C41 -0.3(4)
P1 C37 C42 C41 -175.8(2)
P1' C37 C42 C41 172.9(4)
C40 C41 C42 C37 1.9(5)
C42 C37 P1 C7 156.2(2)
C38 C37 P1 C7 -18.9(3)
C42 C37 P1 C1 -97.8(2)
C38 C37 P1 C1 87.1(3)
C42 C37 P1 Cu1 31.0(3)
C38 C37 P1 Cu1 -144.2(2)
C2 C1 P1 C37 132.0(3)
C6 C1 P1 C37 -49.6(3)
C2 C1 P1 C7 -123.4(3)
C6 C1 P1 C7 55.0(3)
C2 C1 P1 Cu1 2.1(3)
C6 C1 P1 Cu1 -179.5(3)
C18 C17 P2 C10 -147.6(3)
C22 C17 P2 C10 29.4(4)
C18 C17 P2 C11 105.8(3)
C22 C17 P2 C11 -77.1(4)
C18 C17 P2 Cu1 -20.4(4)
C22 C17 P2 Cu1 156.6(3)
C12 C11 P2 C17 -137.3(3)
C16 C11 P2 C17 41.5(4)
C12 C11 P2 C10 119.7(3)
C16 C11 P2 C10 -61.4(4)
C12 C11 P2 Cu1 -7.0(4)
C16 C11 P2 Cu1 171.8(3)
C24 P3 C23 C8 85.4(3)
C30 P3 C23 C8 -172.5(3)
C37 P1 C7 C8 -174.4(3)
C1 P1 C7 C8 81.0(3)
Cu1 P1 C7 C8 -46.1(3)
P1 C7 C8 C9 -54.6(4)
P1 C7 C8 C23 -175.4(2)
P1 C7 C8 C10 70.9(5)
P3 C23 C8 C9 58.3(4)
P3 C23 C8 C7 179.1(2)
P3 C23 C8 C10 -63.5(4)
C9 C8 C10 P2 61.5(4)
C7 C8 C10 P2 -64.9(5)
C23 C8 C10 P2 -175.9(3)
C17 P2 C10 C8 166.5(3)
C11 P2 C10 C8 -88.0(4)
Cu1 P2 C10 C8 36.9(4)
C2 C1 P1' C7' -113.5(8)
C6 C1 P1' C7' 60.4(10)
C2 C1 P1' C37 135.5(4)
C6 C1 P1' C37 -50.5(8)
C2 C1 P1' Cu1 10.4(10)
C6 C1 P1' Cu1 -175.6(5)
C12 C11 P2' C10' 112.1(11)
C16 C11 P2' C10' -63.0(15)
C12 C11 P2' C17 -140.3(7)
C16 C11 P2' C17 44.5(17)
C12 C11 P2' Cu1 -18.3(19)
C16 C11 P2' Cu1 166.5(8)
C29' P3' C23' C8' -91.9(17)
C30' P3' C23' C8' 165.2(16)
C1 P1' C7' C8' 150(2)
C37 P1' C7' C8' -104(2)
Cu1 P1' C7' C8' 12(2)
P1' C7' C8' C10' -63(3)
P1' C7' C8' C9' 60(4)
P1' C7' C8' C23' -174.3(18)
P3' C23' C8' C10' 106(2)
P3' C23' C8' C9' -12(3)
P3' C23' C8' C7' -125(2)
C9' C8' C10' P2' -59(3)
C7' C8' C10' P2' 63(4)
C23' C8' C10' P2' 173.8(17)
C11 P2' C10' C8' -152(2)
C17 P2' C10' C8' 101(2)
Cu1 P2' C10' C8' -13(3)
C23 P3 C30 C31 25.4(2)
C24 P3 C30 C31 131.7(2)
C23 P3 C30 C35 -155.6(2)
C24 P3 C30 C35 -49.4(2)
C35 C30 C31 C32 0.0
P3 C30 C31 C32 178.9(2)
C30 C31 C32 C33 0.0
C31 C32 C33 C34 0.0
C32 C33 C34 C35 0.0
C33 C34 C35 C30 0.0
C31 C30 C35 C34 0.0
P3 C30 C35 C34 -179.0(2)
C29' P3' C30' C31' 171.3(17)
C23' P3' C30' C31' -82.6(17)
C29' P3' C30' C35' -0.2(16)
C23' P3' C30' C35' 105.9(15)
C35' C30' C31' C32' 0.0
P3' C30' C31' C32' -171.1(16)
C30' C31' C32' C33' 0.0
C31' C32' C33' C34' 0.0
C32' C33' C34' C35' 0.0
C33' C34' C35' C30' 0.0
C31' C30' C35' C34' 0.0
P3' C30' C35' C34' 171.9(15)
C23 P3 C24 C25 -138.04(18)
C30 P3 C24 C25 120.52(17)
C23 P3 C24 C29 42.2(2)
C30 P3 C24 C29 -59.2(2)
C29 C24 C25 C26 0.0
P3 C24 C25 C26 -179.7(2)
C24 C25 C26 C27 0.0
C25 C26 C27 C28 0.0
C26 C27 C28 C29 0.0
C27 C28 C29 C24 0.0
C25 C24 C29 C28 0.0
P3 C24 C29 C28 179.7(2)
C23' P3' C29' C28' -24.8(18)
C30' P3' C29' C28' 77.7(16)
C23' P3' C29' C24' 153.3(13)
C30' P3' C29' C24' -104.2(13)
C24' C29' C28' C27' 0.0
P3' C29' C28' C27' 178(2)
C29' C28' C27' C26' 0.0
C28' C27' C26' C25' 0.0
C27' C26' C25' C24' 0.0
C26' C25' C24' C29' 0.0
C28' C29' C24' C25' 0.0
P3' C29' C24' C25' -178.3(17)
